data_2006013
loop_
_publ_author_name
'White, J. M.'
'Riches, A. G.'
'Cameron, D. W.'
'Griffiths, P. G.'

_publ_section_title
(1\a,4a\b,9a\b)-4a-Acetoxy-9a-chloro-1-methoxy-3-trimethylsiloxy-1,4,4a,9,9a,10-hexahydroanthracene-9,10-dione
_journal_issue 3
_journal_name_full 'Acta Crystallographica Section C'
_journal_page_first 386
_journal_page_last 387
_journal_paper_doi 10.1107/S0108270196013595
_journal_volume 53
_journal_year 1997
_chemical_formula_sum 'C20 H23 Cl O6 Si'
_chemical_formula_weight 422.94
_chemical_melting_point .000000124
_chemical_name_systematic
;
 ?
;
_space_group_IT_number 4
_symmetry_cell_setting monoclinic
_symmetry_space_group_name_Hall 'P 2yb'
_symmetry_space_group_name_H-M 'P 1 21 1'
_audit_creation_method SHELXL
_cell_angle_alpha 90.00(2)
_cell_angle_beta 98.77(2)
_cell_angle_gamma 90.00(2)
_cell_formula_units_Z 2
_cell_length_a 8.137(2)
_cell_length_b 12.363(2)
_cell_length_c 10.537(2)
_cell_measurement_reflns_used 25
_cell_measurement_temperature 293(2)
_cell_measurement_theta_max 30
_cell_measurement_theta_min 25
_cell_volume 1047.6(4)
_computing_cell_refinement CAD4/VAX
_computing_data_collection 'CAD4/VAX (Enraf-Nonius, 1989)'
_computing_molecular_graphics 'ZORTEP (Zsolnai, 1994)'
_computing_publication_material SHELXL93
_computing_structure_refinement 'SHELXL93 (Sheldrick, 1993)'
_computing_structure_solution 'SHELXS86 (Sheldrick, 1990)'
_diffrn_ambient_temperature 293(2)
_diffrn_measurement_device 'Enraf-Nonius CAD4S diffractometer'
_diffrn_measurement_method \w/2\q
_diffrn_radiation_monochromator none
_diffrn_radiation_source 'fine-focus sealed tube'
_diffrn_radiation_type 'CuK\a (Ni filtered)'
_diffrn_radiation_wavelength 1.54180
_diffrn_reflns_av_R_equivalents 0.0511
_diffrn_reflns_av_sigmaI/netI 0.0202
_diffrn_reflns_limit_h_max 9
_diffrn_reflns_limit_h_min 0
_diffrn_reflns_limit_k_max 14
_diffrn_reflns_limit_k_min 0
_diffrn_reflns_limit_l_max 12
_diffrn_reflns_limit_l_min -12
_diffrn_reflns_number 1957
_diffrn_reflns_theta_max 63.96
_diffrn_reflns_theta_min 4.25
_diffrn_standards_decay_% <2
_diffrn_standards_interval_time 160
_diffrn_standards_number 3
_exptl_absorpt_coefficient_mu 2.453
_exptl_absorpt_correction_T_max 0.72
_exptl_absorpt_correction_T_min 0.50
_exptl_absorpt_correction_type 'Gaussian (SHELX76; Sheldrick, 1976)'
_exptl_crystal_colour Colourless
_exptl_crystal_density_diffrn 1.341
_exptl_crystal_density_meas ?
_exptl_crystal_description rod
_exptl_crystal_F_000 444
_exptl_crystal_size_max 0.4
_exptl_crystal_size_mid 0.2
_exptl_crystal_size_min 0.15
_refine_diff_density_max 0.238
_refine_diff_density_min -0.354
_refine_ls_abs_structure_details 'Flack (1983)'
_refine_ls_abs_structure_Flack -0.01(3)
_refine_ls_extinction_coef 0.0073(10)
_refine_ls_extinction_method SHELXL
_refine_ls_goodness_of_fit_all 1.235
_refine_ls_goodness_of_fit_obs 1.196
_refine_ls_matrix_type full
_refine_ls_number_parameters 346
_refine_ls_number_reflns 1832
_refine_ls_number_restraints 1
_refine_ls_restrained_S_all 1.234
_refine_ls_restrained_S_obs 1.195
_refine_ls_R_factor_all 0.0438
_refine_ls_R_factor_obs 0.0397
_refine_ls_shift/esd_max 1.010
_refine_ls_shift/esd_mean 0.051
_refine_ls_structure_factor_coef Fsqd
_refine_ls_weighting_details 'w = 1/[\s^2^(Fo^2^)+(0.0505P)^2^+0.4093P] where P=(Fo^2^+2Fc^2^)/3'
_refine_ls_weighting_scheme calc
_refine_ls_wR_factor_all 0.1046
_refine_ls_wR_factor_obs 0.0977
_reflns_number_observed 1726
_reflns_number_total 1832
_reflns_observed_criterion >2sigma(I)
_cod_data_source_file oa1012.cif
_cod_data_source_block cam
_cod_depositor_comments
;
The following automatic conversions were performed:
'_symmetry_cell_setting' value 'Monoclinic' changed to 'monoclinic'
according to '/home/saulius/struct/CIF-dictionaries/cif_core.dic'
dictionary named 'cif_core.dic' version 2.4.1 from 2010-06-29.

Automatic conversion script
Id: cif_fix_enum 1527 2010-12-29 10:47:43Z saulius 

The following automatic conversions were performed:

'_symmetry_cell_setting' value 'Monoclinic' changed to 'monoclinic'
according to /home/saulius/struct/CIF-dictionaries/cif_core.dic
dictionary named 'cif_core.dic' version 2.4.1 from 2010-06-29.

Automatic conversion script
Id: cif_fix_values 1715 2011-07-08 13:25:40Z adriana 

The following automatic conversions were performed:

'_exptl_crystal_density_meas' value 'not measured' was changed to '?'
- the value is perceived as not measured.

Automatic conversion script
Id: cif_fix_values 3008 2015-01-20 13:52:24Z robertas 

The following automatic conversions were performed:

'_refine_ls_weighting_scheme' value 'calc w =
1/[\s^2^(Fo^2^)+(0.0505P)^2^+0.4093P] where P=(Fo^2^+2Fc^2^)/3' was
changed to 'calc'. New tag '_refine_ls_weighting_details' was
created. The value of the new tag was set to 'w =
1/[\s^2^(Fo^2^)+(0.0505P)^2^+0.4093P] where P=(Fo^2^+2Fc^2^)/3'.

Automatic conversion script
Id: cif_fix_values 3143 2015-03-26 13:38:13Z robertas 
;
_cod_original_sg_symbol_H-M 'P 21'
_cod_database_code 2006013
_cod_database_fobs_code 2006013

loop_
_symmetry_equiv_pos_as_xyz
'x, y, z'
'-x, y+1/2, -z'

loop_
_atom_site_aniso_label
_atom_site_aniso_U_11
_atom_site_aniso_U_12
_atom_site_aniso_U_13
_atom_site_aniso_U_22
_atom_site_aniso_U_23
_atom_site_aniso_U_33
Cl 0.0556(6) 0.0032(6) 0.0168(5) 0.0508(7) -0.0141(6) 0.0637(7)
Si 0.0497(7) -0.0028(6) -0.0027(5) 0.0478(7) 0.0005(6) 0.0406(6)
O1 0.043(2) 0.010(2) 0.0115(15) 0.045(2) 0.007(2) 0.065(2)
O2 0.077(3) 0.023(2) -0.003(2) 0.052(2) 0.007(2) 0.075(2)
O3 0.052(2) -0.010(2) -0.0039(13) 0.062(2) 0.012(2) 0.039(2)
O4 0.0324(14) -0.0068(13) 0.0013(11) 0.044(2) -0.0048(14) 0.046(2)
O5 0.060(2) -0.012(2) 0.024(2) 0.043(2) -0.008(2) 0.088(3)
O6 0.039(2) -0.0112(14) 0.0049(13) 0.054(2) 0.007(2) 0.053(2)
C1 0.031(2) -0.004(2) -0.0002(15) 0.036(2) 0.001(2) 0.036(2)
C2 0.046(2) -0.006(2) 0.003(2) 0.042(3) 0.007(2) 0.039(2)
C3 0.041(2) 0.001(2) 0.004(2) 0.048(3) 0.000(2) 0.035(2)
C4 0.042(2) -0.008(2) 0.000(2) 0.052(3) 0.005(2) 0.044(2)
C5 0.041(2) -0.006(2) -0.001(2) 0.036(2) 0.001(2) 0.045(2)
C6 0.036(2) 0.000(2) 0.005(2) 0.035(2) -0.003(2) 0.046(2)
C7 0.041(2) 0.002(2) 0.002(2) 0.038(2) 0.005(2) 0.052(3)
C8 0.041(2) -0.007(2) -0.001(2) 0.046(3) 0.008(2) 0.040(2)
C9 0.057(3) -0.013(3) -0.013(2) 0.059(3) 0.015(2) 0.047(3)
C10 0.077(4) -0.024(3) -0.003(3) 0.079(4) 0.007(3) 0.042(3)
C11 0.083(4) -0.020(4) 0.025(3) 0.087(5) -0.005(3) 0.047(3)
C12 0.064(3) -0.009(3) 0.023(2) 0.053(3) -0.001(2) 0.050(3)
C13 0.037(2) -0.005(2) 0.011(2) 0.043(2) 0.005(2) 0.041(2)
C14 0.039(2) -0.005(2) 0.006(2) 0.036(2) 0.003(2) 0.045(2)
C15 0.063(3) 0.000(3) 0.009(3) 0.078(4) 0.016(4) 0.060(3)
C16 0.063(3) 0.005(3) -0.003(3) 0.070(4) 0.007(3) 0.045(3)
C17 0.087(5) -0.003(4) -0.012(4) 0.060(4) -0.017(3) 0.070(4)
C18 0.040(2) -0.013(2) 0.007(2) 0.045(3) -0.001(2) 0.040(2)
C19 0.038(3) -0.019(3) 0.004(2) 0.080(4) -0.004(3) 0.072(4)
C20 0.039(2) -0.014(3) 0.005(3) 0.073(4) -0.001(3) 0.080(4)

loop_
_atom_site_label
_atom_site_occupancy
_atom_site_fract_x
_atom_site_fract_y
_atom_site_fract_z
_atom_site_U_iso_or_equiv
_atom_site_thermal_displace_type
_atom_site_calc_flag
_atom_site_type_symbol
Cl 1 0.96062(14) 0.91246(10) 0.53382(12) 0.0559(4) Uani d Cl
Si 1 0.3754(2) 1.09653(11) 0.23509(12) 0.0470(4) Uani d Si
O1 1 0.6255(4) 1.2034(3) 0.7016(3) 0.0507(8) Uani d O
O2 1 0.9836(5) 0.8510(3) 0.7972(4) 0.0698(11) Uani d O
O3 1 0.5609(4) 1.1229(3) 0.3224(3) 0.0520(9) Uani d O
O4 1 1.0183(3) 1.1202(3) 0.6689(3) 0.0414(7) Uani d O
O5 1 0.9643(5) 1.2924(3) 0.7158(4) 0.0627(10) Uani d O
O6 1 0.5737(4) 0.9511(3) 0.7081(3) 0.0488(8) Uani d O
C1 1 0.8420(5) 1.0954(4) 0.6317(4) 0.0347(9) Uani d C
C2 1 0.7799(6) 1.1348(4) 0.4966(4) 0.0427(10) Uani d C
H2A 1 0.7554(65) 1.2087(56) 0.5035(49) 0.052(14) Uiso d H
H2B 1 0.8663(56) 1.1262(40) 0.4378(44) 0.038(11) Uiso d H
C3 1 0.6305(5) 1.0736(4) 0.4342(4) 0.0415(10) Uani d C
C4 1 0.5772(6) 0.9819(4) 0.4780(4) 0.0468(11) Uani d C
C5 1 0.6569(5) 0.9300(4) 0.6000(4) 0.0415(10) Uani d C
H5 1 0.6653(67) 0.8544(51) 0.5836(50) 0.056(15) Uiso d H
C6 1 0.8363(5) 0.9702(4) 0.6418(4) 0.0391(10) Uani d C
C7 1 0.9049(5) 0.9339(4) 0.7794(5) 0.0444(10) Uani d C
C8 1 0.8692(5) 1.0031(4) 0.8865(4) 0.0431(10) Uani d C
C9 1 0.9072(6) 0.9640(5) 1.0122(5) 0.0562(13) Uani d C
H9 1 0.9536(71) 0.8937(60) 1.0332(56) 0.069(18) Uiso d H
C10 1 0.8718(8) 1.0268(6) 1.1126(5) 0.067(2) Uani d C
H10 1 0.9018(80) 1.0039(56) 1.2061(65) 0.076(18) Uiso d H
C11 1 0.8040(8) 1.1273(6) 1.0924(5) 0.070(2) Uani d C
H11 1 0.7788(86) 1.1705(65) 1.1649(70) 0.086(21) Uiso d H
C12 1 0.7619(7) 1.1674(5) 0.9679(5) 0.0546(13) Uani d C
H12 1 0.7084(77) 1.2364(63) 0.9617(60) 0.076(20) Uiso d H
C13 1 0.7932(5) 1.1051(4) 0.8659(4) 0.0396(9) Uani d C
C14 1 0.7401(5) 1.1431(4) 0.7318(4) 0.0400(9) Uani d C
C15 1 0.2168(8) 1.1055(7) 0.3430(6) 0.067(2) Uani d C
H15A 1 0.2202(121) 1.0539(97) 0.3967(99) 0.126(35) Uiso d H
H15B 1 0.2301(205) 1.1820(177) 0.3959(162) 0.253(72) Uiso d H
H15C 1 0.1234(124) 1.1529(84) 0.3044(91) 0.092(33) Uiso d H
C16 1 0.3486(8) 1.2045(6) 0.1115(6) 0.0604(14) Uani d C
H16A 1 0.2438(92) 1.1870(59) 0.0698(63) 0.071(18) Uiso d H
H16B 1 0.3571(99) 1.2714(74) 0.1527(79) 0.094(26) Uiso d H
H16C 1 0.4204(144) 1.1956(111) 0.0594(104) 0.154(41) Uiso d H
C17 1 0.3794(12) 0.9639(6) 0.1561(8) 0.075(2) Uani d C
H17A 1 0.2834(101) 0.9562(68) 0.0799(79) 0.095(24) Uiso d H
H17B 1 0.4587(173) 0.9635(123) 0.1194(126) 0.171(60) Uiso d H
H17C 1 0.3839(253) 0.8884(194) 0.1696(185) 0.271(90) Uiso d H
C18 1 1.0629(5) 1.2226(4) 0.7060(4) 0.0415(10) Uani d C
C19 1 1.2476(6) 1.2328(6) 0.7325(7) 0.064(2) Uani d C
H19A 1 1.2911(100) 1.2493(72) 0.8180(82) 0.102(26) Uiso d H
H19B 1 1.3185(124) 1.1569(92) 0.7452(94) 0.134(35) Uiso d H
H19C 1 1.2958(153) 1.2620(114) 0.6710(121) 0.166(45) Uiso d H
C20 1 0.4006(6) 0.9233(6) 0.6888(7) 0.0643(15) Uani d C
H20A 1 0.3631(158) 0.8922(129) 0.7727(133) 0.193(50) Uiso d H
H20B 1 0.3300(73) 0.9615(52) 0.6054(57) 0.065(17) Uiso d H
H20C 1 0.3916(107) 0.8336(87) 0.6614(86) 0.117(28) Uiso d H
H4 1 0.4774(54) 0.9486(37) 0.4356(38) 0.030(10) Uiso d H

loop_
_atom_type_symbol
_atom_type_description
_atom_type_scat_dispersion_real
_atom_type_scat_dispersion_imag
_atom_type_scat_source
C C 0.0181 0.0091 'International Tables Vol C Tables 4.2.6.8 and 6.1.1.4'
H H 0.0000 0.0000 'International Tables Vol C Tables 4.2.6.8 and 6.1.1.4'
O O 0.0492 0.0322 'International Tables Vol C Tables 4.2.6.8 and 6.1.1.4'
Cl Cl 0.3639 0.7018 'International Tables Vol C Tables 4.2.6.8 and 6.1.1.4'
Si Si 0.2541 0.3302 'International Tables Vol C Tables 4.2.6.8 and 6.1.1.4'

loop_
_geom_angle_atom_site_label_1
_geom_angle_atom_site_label_2
_geom_angle_atom_site_label_3
_geom_angle
O3 Si C16 104.2(2)
O3 Si C15 107.8(2)
C16 Si C15 111.7(3)
O3 Si C17 110.2(3)
C16 Si C17 109.4(4)
C15 Si C17 113.2(4)
C3 O3 Si 127.3(3)
C18 O4 C1 118.7(3)
C20 O6 C5 114.6(4)
O4 C1 C2 110.9(3)
O4 C1 C6 103.2(3)
C2 C1 C6 112.0(4)
O4 C1 C14 110.1(3)
C2 C1 C14 112.3(4)
C6 C1 C14 107.9(3)
C3 C2 C1 112.5(4)
C3 C2 H2A 111.(3)
C1 C2 H2A 107.(3)
C3 C2 H2B 106.(3)
C1 C2 H2B 112.(3)
H2A C2 H2B 109.(4)
C4 C3 O3 124.5(4)
C4 C3 C2 124.6(4)
O3 C3 C2 110.8(4)
C3 C4 C5 123.1(4)
C3 C4 H4 120.(3)
C5 C4 H4 116.(3)
O6 C5 C4 114.1(4)
O6 C5 C6 104.8(3)
C4 C5 C6 112.1(4)
O6 C5 H5 112.(3)
C4 C5 H5 107.(3)
C6 C5 H5 106.(3)
C7 C6 C5 111.5(4)
C7 C6 C1 110.2(4)
C5 C6 C1 109.8(3)
C7 C6 Cl 109.0(3)
C5 C6 Cl 107.0(3)
C1 C6 Cl 109.2(3)
O2 C7 C8 122.2(5)
O2 C7 C6 120.1(5)
C8 C7 C6 117.7(4)
C9 C8 C13 119.0(5)
C9 C8 C7 118.8(5)
C13 C8 C7 122.2(4)
C10 C9 C8 119.3(6)
C10 C9 H9 117.(4)
C8 C9 H9 124.(4)
C11 C10 C9 121.4(5)
C11 C10 H10 116.(4)
C9 C10 H10 123.(4)
C10 C11 C12 120.5(6)
C10 C11 H11 120.(5)
C12 C11 H11 119.(5)
C13 C12 C11 119.1(6)
C13 C12 H12 126.(4)
C11 C12 H12 115.(4)
C12 C13 C8 120.7(4)
C12 C13 C14 120.2(5)
C8 C13 C14 119.1(4)
O1 C14 C13 123.3(4)
O1 C14 C1 122.0(4)
C13 C14 C1 114.6(4)
Si C15 H15A 114.(7)
Si C15 H15B 110.(9)
H15A C15 H15B 109.(10)
Si C15 H15C 110.(5)
H15A C15 H15C 131.(9)
H15B C15 H15C 73.(9)
Si C16 H16A 100.(4)
Si C16 H16B 109.(5)
H16A C16 H16B 115.(7)
Si C16 H16C 110.(9)
H16A C16 H16C 109.(8)
H16B C16 H16C 114.(10)
Si C17 H17A 112.(5)
Si C17 H17B 107.(10)
H17A C17 H17B 101.(10)
Si C17 H17C 145.(10)
H17A C17 H17C 92.(10)
H17B C17 H17C 93.(10)
O5 C18 O4 123.1(4)
O5 C18 C19 126.5(5)
O4 C18 C19 110.4(5)
C18 C19 H19A 115.(5)
C18 C19 H19B 117.(5)
H19A C19 H19B 87.(7)
C18 C19 H19C 116.(8)
H19A C19 H19C 118.(10)
H19B C19 H19C 99.(9)
O6 C20 H20A 112.(7)
O6 C20 H20B 114.(3)
H20A C20 H20B 131.(8)
O6 C20 H20C 107.(5)
H20A C20 H20C 81.(9)
H20B C20 H20C 102.(6)

loop_
_geom_bond_atom_site_label_1
_geom_bond_atom_site_label_2
_geom_bond_site_symmetry_2
_geom_bond_distance
Cl C6 . 1.783(5)
Si O3 . 1.675(3)
Si C16 . 1.854(6)
Si C15 . 1.849(6)
Si C17 . 1.841(7)
O1 C14 . 1.199(5)
O2 C7 . 1.208(6)
O3 C3 . 1.370(5)
O4 C18 . 1.359(6)
O4 C1 . 1.461(5)
O5 C18 . 1.193(6)
O6 C20 . 1.434(6)
O6 C5 . 1.435(6)
C1 C2 . 1.517(6)
C1 C6 . 1.553(6)
C1 C14 . 1.553(6)
C2 C3 . 1.496(6)
C2 H2A . 0.94(7)
C2 H2B . 1.01(5)
C3 C4 . 1.322(7)
C4 C5 . 1.493(6)
C4 H4 . 0.96(4)
C5 C6 . 1.541(6)
C5 H5 . 0.95(6)
C6 C7 . 1.539(6)
C7 C8 . 1.479(7)
C8 C9 . 1.400(7)
C8 C13 . 1.407(7)
C9 C10 . 1.378(9)
C9 H9 . 0.96(7)
C10 C11 . 1.363(10)
C10 H10 . 1.02(7)
C11 C12 . 1.395(8)
C11 H11 . 0.98(7)
C12 C13 . 1.378(7)
C12 H12 . 0.96(7)
C13 C14 . 1.489(6)
C15 H15A . 0.85(11)
C15 H15B . 1.10(21)
C15 H15C . 1.00(10)
C16 H16A . 0.92(7)
C16 H16B . 0.93(9)
C16 H16C . 0.87(11)
C17 H17A . 1.04(8)
C17 H17B . 0.80(14)
C17 H17C . 0.95(24)
C18 C19 . 1.492(7)
C19 H19A . 0.94(9)
C19 H19B . 1.10(11)
C19 H19C . 0.88(13)
C20 H20A . 1.05(15)
C20 H20B . 1.08(6)
C20 H20C . 1.14(11)

loop_
_cod_related_entry_id
_cod_related_entry_database
_cod_related_entry_code
1 ChemSpider 21186507
